data_4311874
loop_
_publ_author_name
'Richard D. Adams'
'Burjor Captain'
'Perry J. Pellechia'
'Lei Zhu'

_publ_section_title
;
 Addition of Pt(PBut3) Groups to Ru5(CO)12(\h6-C6H6)(\m5-C). Synthesis,
 Structures, and Dynamical Activity
;
_journal_name_full 'Inorganic Chemistry'
_journal_page_first 7243
_journal_page_last 7249
_journal_paper_doi 10.1021/ic049004l
_journal_volume 43
_journal_year 2004
_chemical_formula_sum 'C37 H39 O12 P Pt Ru5'
_chemical_formula_weight 1407.09
_chemical_name_systematic
; 
 ? 
;
_space_group_IT_number 4
_symmetry_cell_setting monoclinic
_symmetry_space_group_name_Hall 'P 2yb'
_symmetry_space_group_name_H-M 'P 1 21 1'
_atom_sites_solution_hydrogens geom
_atom_sites_solution_primary direct
_atom_sites_solution_secondary difmap
_audit_creation_method SHELXL-97
_cell_angle_alpha 90.00
_cell_angle_beta 105.122(2)
_cell_angle_gamma 90.00
_cell_formula_units_Z 2
_cell_length_a 10.2939(11)
_cell_length_b 19.369(2)
_cell_length_c 11.1354(12)
_cell_measurement_reflns_used 6357
_cell_measurement_temperature 296(2)
_cell_measurement_theta_max 23.78
_cell_measurement_theta_min 2.17
_cell_volume 2143.3(4)
_computing_cell_refinement 'SAINT+  V6.2 (Bruker, 2001)'
_computing_data_collection 'SMART V5.625 (Bruker, 2001)'
_computing_data_reduction 'SAINT+  V6.2'
_computing_molecular_graphics 'SHELXTL V6.1 (Sheldrick, 1997)'
_computing_publication_material 'SHELXTL V6.1'
_computing_structure_refinement 'SHELXL-97 (Sheldrick, 1997)'
_computing_structure_solution 'SHELXS-97 (Sheldrick, 1990)'
_diffrn_ambient_temperature 296(2)
_diffrn_measured_fraction_theta_full 0.996
_diffrn_measured_fraction_theta_max 0.996
_diffrn_measurement_device_type 'Bruker SMART APEX CCD diffractometer'
_diffrn_measurement_method 'omega scans'
_diffrn_radiation_monochromator graphite
_diffrn_radiation_source 'fine-focus sealed tube'
_diffrn_radiation_type MoK\a
_diffrn_radiation_wavelength 0.71073
_diffrn_reflns_av_R_equivalents 0.0326
_diffrn_reflns_av_sigmaI/netI 0.0562
_diffrn_reflns_limit_h_max 13
_diffrn_reflns_limit_h_min -13
_diffrn_reflns_limit_k_max 25
_diffrn_reflns_limit_k_min -25
_diffrn_reflns_limit_l_max 14
_diffrn_reflns_limit_l_min -14
_diffrn_reflns_number 22937
_diffrn_reflns_theta_full 28.41
_diffrn_reflns_theta_max 28.41
_diffrn_reflns_theta_min 1.89
_diffrn_standards_decay_% <1
_exptl_absorpt_coefficient_mu 5.062
_exptl_absorpt_correction_T_max 1.000
_exptl_absorpt_correction_T_min 0.671
_exptl_absorpt_correction_type multi-scan
_exptl_absorpt_process_details '(SADABS, Bruker, 1997)'
_exptl_crystal_colour DarkRed
_exptl_crystal_density_diffrn 2.180
_exptl_crystal_density_method 'not measured'
_exptl_crystal_description Sliver
_exptl_crystal_F_000 1340
_exptl_crystal_size_max 0.4
_exptl_crystal_size_mid 0.15
_exptl_crystal_size_min 0.04
_refine_diff_density_max 1.176
_refine_diff_density_min -0.523
_refine_diff_density_rms 0.115
_refine_ls_abs_structure_details 'Flack H D (1983), Acta Cryst. A39, 876-881'
_refine_ls_abs_structure_Flack 0.331(4)
_refine_ls_extinction_method none
_refine_ls_goodness_of_fit_ref 1.003
_refine_ls_hydrogen_treatment mixed
_refine_ls_matrix_type full
_refine_ls_number_parameters 514
_refine_ls_number_reflns 10624
_refine_ls_number_restraints 1
_refine_ls_restrained_S_all 1.003
_refine_ls_R_factor_all 0.0472
_refine_ls_R_factor_gt 0.0370
_refine_ls_shift/su_max 0.001
_refine_ls_shift/su_mean 0.000
_refine_ls_structure_factor_coef Fsqd
_refine_ls_weighting_details 'calc w=1/[\s^2^(Fo^2^)+(0.0279P)^2^+0.0000P] where P=(Fo^2^+2Fc^2^)/3'
_refine_ls_weighting_scheme calc
_refine_ls_wR_factor_gt 0.0753
_refine_ls_wR_factor_ref 0.0798
_reflns_number_gt 9091
_reflns_number_total 10624
_reflns_threshold_expression >2sigma(I)
_cod_data_source_file ic049004lsi20040726_052243.cif
_cod_data_source_block p21
_cod_depositor_comments
;
The following automatic conversions were performed:
'_symmetry_cell_setting' value 'Monoclinic' changed to 'monoclinic'
according to '/home/saulius/struct/CIF-dictionaries/cif_core.dic'
dictionary named 'cif_core.dic' version 2.4.1 from 2010-06-29.

Automatic conversion script
Id: cif_fix_enum 1527 2010-12-29 10:47:43Z saulius 
;
_cod_database_code 4311874

loop_
_symmetry_equiv_pos_as_xyz
'x, y, z'
'-x, y+1/2, -z'

loop_
_atom_site_label
_atom_site_type_symbol
_atom_site_fract_x
_atom_site_fract_y
_atom_site_fract_z
_atom_site_U_iso_or_equiv
_atom_site_adp_type
_atom_site_occupancy
_atom_site_symmetry_multiplicity
_atom_site_calc_flag
_atom_site_refinement_flags
_atom_site_disorder_assembly
_atom_site_disorder_group
Pt1 Pt 0.89057(2) 0.010896(13) 0.68964(2) 0.04535(7) Uani 1 1 d . . .
Ru1 Ru 0.71987(7) -0.01093(3) 0.44890(6) 0.05551(16) Uani 1 1 d . . .
Ru2 Ru 0.91241(5) 0.10460(3) 0.50602(5) 0.04345(12) Uani 1 1 d . . .
Ru3 Ru 0.64003(6) 0.12541(4) 0.38625(5) 0.05498(15) Uani 1 1 d . . .
Ru4 Ru 0.54714(6) 0.06466(3) 0.57154(6) 0.05422(15) Uani 1 1 d . . .
Ru5 Ru 0.74026(6) 0.16999(3) 0.63378(6) 0.05298(15) Uani 1 1 d . . .
P1 P 0.9891(2) -0.06743(11) 0.8460(2) 0.0600(5) Uani 1 1 d . . .
O11 O 0.5968(9) -0.1476(4) 0.4793(10) 0.120(3) Uani 1 1 d . . .
O12 O 0.9355(9) -0.0869(4) 0.3630(8) 0.110(3) Uani 1 1 d . . .
O13 O 0.5516(11) -0.0069(5) 0.1850(7) 0.143(4) Uani 1 1 d . . .
O21 O 1.0783(8) 0.0605(5) 0.3321(8) 0.117(3) Uani 1 1 d . . .
O22 O 1.0440(7) 0.2444(3) 0.5154(6) 0.0823(18) Uani 1 1 d . . .
O23 O 1.1596(6) 0.0649(4) 0.7005(7) 0.097(2) Uani 1 1 d . . .
O31 O 0.3481(7) 0.1289(6) 0.2351(7) 0.130(4) Uani 1 1 d . . .
O32 O 0.7712(8) 0.1472(4) 0.1726(7) 0.096(2) Uani 1 1 d . . .
O33 O 0.6138(8) 0.2791(4) 0.4001(7) 0.096(2) Uani 1 1 d . . .
O41 O 0.3403(9) -0.0435(5) 0.4533(11) 0.143(4) Uani 1 1 d . . .
O42 O 0.3344(8) 0.1770(4) 0.5381(7) 0.104(2) Uani 1 1 d . . .
O43 O 0.5369(8) 0.0314(5) 0.8353(8) 0.108(3) Uani 1 1 d . . .
C1 C 0.7477(7) 0.0756(3) 0.5683(5) 0.0426(14) Uani 1 1 d . . .
C2 C 0.869(2) 0.2581(10) 0.7157(19) 0.131(8) Uani 1 1 d . . .
H2 H 0.9370 0.2781 0.6859 0.157 Uiso 1 1 calc R . .
C3 C 0.747(3) 0.2827(7) 0.6790(13) 0.157(10) Uani 1 1 d . . .
H3 H 0.7297 0.3205 0.6257 0.188 Uiso 1 1 calc R . .
C4 C 0.6472(15) 0.2549(11) 0.716(2) 0.135(8) Uani 1 1 d . . .
H4 H 0.5603 0.2721 0.6865 0.162 Uiso 1 1 calc R . .
C5 C 0.6702(19) 0.2022(9) 0.7955(15) 0.113(5) Uani 1 1 d . . .
H5 H 0.6005 0.1830 0.8233 0.135 Uiso 1 1 calc R . .
C6 C 0.800(2) 0.1765(5) 0.8362(10) 0.109(5) Uani 1 1 d . . .
H6 H 0.8193 0.1396 0.8916 0.131 Uiso 1 1 calc R . .
C7 C 0.8987(12) 0.2063(11) 0.7933(18) 0.123(7) Uani 1 1 d . . .
H7 H 0.9866 0.1900 0.8190 0.148 Uiso 1 1 calc R . .
C11 C 0.6435(11) -0.0949(5) 0.4708(10) 0.084(3) Uani 1 1 d . . .
C12 C 0.8577(10) -0.0560(5) 0.3946(8) 0.072(2) Uani 1 1 d . . .
C13 C 0.6092(12) 0.0072(9) 0.2873(10) 0.113(4) Uani 1 1 d . . .
C21 C 1.0148(9) 0.0752(5) 0.3974(8) 0.070(2) Uani 1 1 d . . .
C22 C 0.9923(8) 0.1913(4) 0.5113(7) 0.0542(17) Uani 1 1 d . . .
C23 C 1.0459(7) 0.0623(4) 0.6513(7) 0.0519(17) Uani 1 1 d . . .
C31 C 0.4567(9) 0.1270(6) 0.2940(8) 0.083(3) Uani 1 1 d . . .
C32 C 0.7307(9) 0.1405(5) 0.2581(8) 0.072(2) Uani 1 1 d . . .
C33 C 0.6355(11) 0.2216(5) 0.4217(11) 0.085(3) Uani 1 1 d . . .
C41 C 0.4185(10) -0.0049(5) 0.4944(10) 0.080(3) Uani 1 1 d . . .
C42 C 0.4155(8) 0.1345(5) 0.5520(8) 0.068(2) Uani 1 1 d . . .
C43 C 0.5427(9) 0.0407(5) 0.7362(10) 0.078(3) Uani 1 1 d . . .
C50 C 0.8615(11) -0.1434(5) 0.8317(11) 0.085(3) Uani 1 1 d . . .
C51 C 0.8875(14) -0.1841(9) 0.9609(16) 0.177(10) Uani 1 1 d . . .
H51A H 0.9023 -0.1516 1.0282 0.265 Uiso 1 1 calc R . .
H51B H 0.9653 -0.2131 0.9711 0.265 Uiso 1 1 calc R . .
H51C H 0.8105 -0.2121 0.9609 0.265 Uiso 1 1 calc R . .
C52 C 0.8713(18) -0.1889(7) 0.7146(12) 0.132(6) Uani 1 1 d . . .
H52A H 0.8120 -0.2279 0.7069 0.198 Uiso 1 1 calc R . .
H52B H 0.9621 -0.2048 0.7262 0.198 Uiso 1 1 calc R . .
H52C H 0.8457 -0.1614 0.6405 0.198 Uiso 1 1 calc R . .
C53 C 0.7209(10) -0.1120(6) 0.8147(12) 0.099(4) Uani 1 1 d . . .
H53A H 0.6540 -0.1470 0.7859 0.148 Uiso 1 1 calc R . .
H53B H 0.7080 -0.0754 0.7548 0.148 Uiso 1 1 calc R . .
H53C H 0.7128 -0.0941 0.8928 0.148 Uiso 1 1 calc R . .
C54 C 1.1445(12) -0.1114(6) 0.8171(13) 0.105(4) Uani 1 1 d . . .
C55 C 1.2715(11) -0.0600(9) 0.8785(19) 0.185(10) Uani 1 1 d . . .
H55A H 1.3469 -0.0870 0.9231 0.277 Uiso 1 1 calc R . .
H55B H 1.2458 -0.0283 0.9347 0.277 Uiso 1 1 calc R . .
H55C H 1.2959 -0.0346 0.8137 0.277 Uiso 1 1 calc R . .
C56 C 1.1401(12) -0.1170(6) 0.6858(14) 0.112(5) Uani 1 1 d . . .
H56A H 1.1262 -0.0721 0.6481 0.167 Uiso 1 1 calc R . .
H56B H 1.0675 -0.1469 0.6454 0.167 Uiso 1 1 calc R . .
H56C H 1.2236 -0.1357 0.6773 0.167 Uiso 1 1 calc R . .
C57 C 1.1790(13) -0.1811(6) 0.8892(14) 0.122(5) Uani 1 1 d . . .
H57A H 1.1112 -0.2148 0.8541 0.183 Uiso 1 1 calc R . .
H57B H 1.1820 -0.1741 0.9753 0.183 Uiso 1 1 calc R . .
H57C H 1.2649 -0.1974 0.8825 0.183 Uiso 1 1 calc R . .
C58 C 1.0253(17) -0.0277(7) 1.0007(10) 0.123(5) Uani 1 1 d . . .
C59 C 1.1015(14) 0.0416(7) 0.9994(11) 0.120(5) Uani 1 1 d . . .
H59A H 1.0755 0.0740 1.0542 0.181 Uiso 1 1 calc R . .
H59B H 1.0791 0.0599 0.9164 0.181 Uiso 1 1 calc R . .
H59C H 1.1967 0.0336 1.0268 0.181 Uiso 1 1 calc R . .
C60 C 0.8732(17) -0.0145(8) 1.0277(11) 0.140(6) Uani 1 1 d . . .
H60A H 0.8222 -0.0566 1.0133 0.209 Uiso 1 1 calc R . .
H60B H 0.8259 0.0207 0.9728 0.209 Uiso 1 1 calc R . .
H60C H 0.8850 -0.0002 1.1124 0.209 Uiso 1 1 calc R . .
C61 C 1.1204(18) -0.0669(9) 1.1099(11) 0.162(8) Uani 1 1 d . . .
H61A H 1.2117 -0.0535 1.1164 0.244 Uiso 1 1 calc R . .
H61B H 1.1109 -0.1157 1.0952 0.244 Uiso 1 1 calc R . .
H61C H 1.0976 -0.0558 1.1859 0.244 Uiso 1 1 calc R . .
C70 C 0.385(2) 0.1930(9) 0.949(2) 0.161(10) Uani 1 1 d . . .
H70 H 0.3883 0.1483 0.9798 0.193 Uiso 1 1 calc R . .
C71 C 0.3094(19) 0.2090(11) 0.834(2) 0.139(8) Uani 1 1 d . . .
H71 H 0.2605 0.1738 0.7864 0.167 Uiso 1 1 calc R . .
C72 C 0.3000(13) 0.2719(12) 0.7864(14) 0.121(5) Uani 1 1 d . . .
H72 H 0.2449 0.2804 0.7072 0.145 Uiso 1 1 calc R . .
C73 C 0.3638(17) 0.3180(8) 0.8468(15) 0.118(4) Uani 1 1 d . . .
H73 H 0.3576 0.3620 0.8124 0.142 Uiso 1 1 calc R . .
C74 C 0.4432(12) 0.3085(8) 0.9613(15) 0.104(4) Uani 1 1 d . . .
H74 H 0.4894 0.3462 1.0036 0.124 Uiso 1 1 calc R . .
C75 C 0.4593(14) 0.2463(11) 1.0181(12) 0.117(5) Uani 1 1 d . . .
H75 H 0.5154 0.2397 1.0974 0.140 Uiso 1 1 calc R . .

loop_
_atom_site_aniso_label
_atom_site_aniso_U_11
_atom_site_aniso_U_22
_atom_site_aniso_U_33
_atom_site_aniso_U_23
_atom_site_aniso_U_13
_atom_site_aniso_U_12
Pt1 0.04628(13) 0.04451(13) 0.04502(13) 0.00511(12) 0.01148(10) -0.00024(12)
Ru1 0.0631(4) 0.0487(3) 0.0556(3) -0.0134(3) 0.0172(3) -0.0137(3)
Ru2 0.0429(3) 0.0459(3) 0.0431(3) 0.0004(2) 0.0141(2) -0.0037(2)
Ru3 0.0487(3) 0.0693(4) 0.0423(3) 0.0100(3) 0.0036(2) -0.0044(3)
Ru4 0.0474(3) 0.0552(3) 0.0629(4) 0.0027(3) 0.0195(3) -0.0051(3)
Ru5 0.0451(3) 0.0544(3) 0.0602(4) -0.0148(3) 0.0150(3) -0.0016(3)
P1 0.0543(11) 0.0605(12) 0.0646(12) 0.0194(10) 0.0143(10) 0.0098(9)
O11 0.126(7) 0.084(5) 0.162(8) -0.009(5) 0.056(6) -0.048(5)
O12 0.115(6) 0.106(6) 0.129(7) -0.037(5) 0.066(6) 0.004(5)
O13 0.202(10) 0.118(8) 0.077(5) -0.012(5) -0.021(6) 0.015(7)
O21 0.112(6) 0.153(7) 0.108(6) -0.053(6) 0.066(5) -0.019(5)
O22 0.092(5) 0.063(4) 0.088(4) 0.010(3) 0.015(4) -0.025(3)
O23 0.060(4) 0.092(5) 0.116(6) 0.042(4) -0.018(4) -0.024(3)
O31 0.064(4) 0.213(11) 0.093(5) 0.047(6) -0.018(4) -0.017(6)
O32 0.112(5) 0.113(6) 0.073(4) 0.028(4) 0.045(4) 0.020(4)
O33 0.121(6) 0.078(5) 0.091(5) 0.017(4) 0.029(4) 0.010(4)
O41 0.098(6) 0.107(6) 0.221(11) -0.044(7) 0.037(7) -0.055(5)
O42 0.077(4) 0.126(6) 0.109(6) 0.012(5) 0.027(4) 0.043(5)
O43 0.098(5) 0.139(8) 0.103(5) 0.046(5) 0.052(4) 0.012(5)
C1 0.050(4) 0.041(3) 0.036(3) 0.001(3) 0.010(3) 0.002(3)
C2 0.194(19) 0.094(11) 0.142(16) -0.070(10) 0.111(15) -0.083(12)
C3 0.31(3) 0.050(6) 0.067(7) -0.005(5) -0.020(15) 0.021(13)
C4 0.086(9) 0.133(15) 0.158(17) -0.080(13) -0.020(9) 0.056(10)
C5 0.136(12) 0.120(11) 0.112(11) -0.057(9) 0.086(10) -0.046(10)
C6 0.201(16) 0.052(6) 0.059(6) -0.008(5) 0.008(9) 0.020(9)
C7 0.059(6) 0.150(14) 0.140(14) -0.111(12) -0.011(7) 0.018(8)
C11 0.097(7) 0.069(6) 0.089(7) -0.015(5) 0.030(6) -0.023(6)
C12 0.080(6) 0.072(6) 0.064(5) -0.017(5) 0.016(5) -0.023(5)
C13 0.125(9) 0.115(9) 0.080(7) 0.012(8) -0.009(6) 0.035(8)
C21 0.065(5) 0.094(7) 0.059(5) -0.019(5) 0.028(4) -0.009(5)
C22 0.051(4) 0.056(4) 0.055(4) 0.010(3) 0.013(3) -0.002(3)
C23 0.049(4) 0.047(4) 0.057(4) 0.004(3) 0.009(3) -0.015(3)
C31 0.059(5) 0.125(9) 0.054(5) 0.003(5) -0.004(4) -0.020(6)
C32 0.077(6) 0.081(6) 0.057(5) 0.010(4) 0.017(4) 0.010(5)
C33 0.079(6) 0.064(6) 0.119(9) -0.009(6) 0.041(6) -0.008(5)
C41 0.074(6) 0.069(6) 0.097(7) -0.006(5) 0.024(5) -0.019(5)
C42 0.052(4) 0.089(6) 0.065(5) 0.004(5) 0.018(4) 0.004(5)
C43 0.057(5) 0.082(6) 0.105(8) 0.039(6) 0.037(5) 0.021(4)
C50 0.082(7) 0.073(6) 0.099(7) 0.025(6) 0.021(6) -0.004(5)
C51 0.101(9) 0.212(19) 0.217(18) 0.172(17) 0.040(11) 0.025(10)
C52 0.225(18) 0.074(8) 0.106(10) 0.005(7) 0.059(11) -0.011(9)
C53 0.077(6) 0.098(8) 0.127(9) 0.056(7) 0.035(6) 0.001(6)
C54 0.102(8) 0.081(7) 0.134(11) 0.022(7) 0.036(8) 0.044(7)
C55 0.052(6) 0.196(17) 0.28(2) 0.161(17) 0.004(10) 0.001(8)
C56 0.109(9) 0.074(7) 0.182(14) -0.001(8) 0.092(10) 0.016(6)
C57 0.101(8) 0.068(7) 0.190(14) 0.034(8) 0.027(9) 0.035(6)
C58 0.197(15) 0.092(8) 0.049(5) 0.004(5) -0.021(7) 0.028(9)
C59 0.145(12) 0.126(11) 0.066(7) -0.012(7) -0.016(7) -0.030(9)
C60 0.202(15) 0.151(13) 0.078(7) -0.003(8) 0.058(9) 0.058(12)
C61 0.216(18) 0.182(16) 0.066(7) 0.029(9) -0.005(9) 0.104(14)
C70 0.20(2) 0.097(11) 0.25(2) 0.043(15) 0.18(2) 0.022(13)
C71 0.145(15) 0.123(14) 0.188(18) -0.087(13) 0.113(15) -0.060(12)
C72 0.077(8) 0.171(17) 0.109(10) -0.017(12) 0.014(7) -0.018(10)
C73 0.126(11) 0.103(10) 0.116(11) 0.020(9) 0.016(9) 0.026(9)
C74 0.073(7) 0.113(10) 0.132(11) -0.041(9) 0.038(8) -0.015(7)
C75 0.094(9) 0.170(15) 0.082(8) 0.031(9) 0.014(7) 0.031(10)

loop_
_atom_type_symbol
_atom_type_description
_atom_type_scat_dispersion_real
_atom_type_scat_dispersion_imag
_atom_type_scat_source
C C 0.0033 0.0016 'International Tables Vol C Tables 4.2.6.8 and 6.1.1.4'
H H 0.0000 0.0000 'International Tables Vol C Tables 4.2.6.8 and 6.1.1.4'
O O 0.0106 0.0060 'International Tables Vol C Tables 4.2.6.8 and 6.1.1.4'
P P 0.1023 0.0942 'International Tables Vol C Tables 4.2.6.8 and 6.1.1.4'
Ru Ru -1.2594 0.8363 'International Tables Vol C Tables 4.2.6.8 and 6.1.1.4'
Pt Pt -1.7033 8.3905 'International Tables Vol C Tables 4.2.6.8 and 6.1.1.4'

loop_
_geom_angle_atom_site_label_1
_geom_angle_atom_site_label_2
_geom_angle_atom_site_label_3
_geom_angle
_geom_angle_site_symmetry_1
_geom_angle_site_symmetry_3
_geom_angle_publ_flag
C23 Pt1 C1 91.7(3) . . ?
C23 Pt1 P1 105.3(2) . . ?
C1 Pt1 P1 162.08(18) . . ?
C23 Pt1 Ru2 45.9(2) . . ?
C1 Pt1 Ru2 47.53(18) . . ?
P1 Pt1 Ru2 150.33(6) . . ?
C23 Pt1 Ru1 101.8(2) . . ?
C1 Pt1 Ru1 47.91(17) . . ?
P1 Pt1 Ru1 130.71(6) . . ?
Ru2 Pt1 Ru1 63.309(18) . . ?
C23 Pt1 Ru5 82.1(2) . . ?
C1 Pt1 Ru5 31.94(17) . . ?
P1 Pt1 Ru5 143.81(6) . . ?
Ru2 Pt1 Ru5 53.201(16) . . ?
Ru1 Pt1 Ru5 79.811(17) . . ?
C23 Pt1 Ru4 122.5(2) . . ?
C1 Pt1 Ru4 31.18(18) . . ?
P1 Pt1 Ru4 131.06(5) . . ?
Ru2 Pt1 Ru4 78.611(16) . . ?
Ru1 Pt1 Ru4 52.195(17) . . ?
Ru5 Pt1 Ru4 47.053(14) . . ?
C11 Ru1 C12 90.9(4) . . ?
C11 Ru1 C13 96.7(6) . . ?
C12 Ru1 C13 95.6(5) . . ?
C11 Ru1 C1 127.4(4) . . ?
C12 Ru1 C1 125.2(3) . . ?
C13 Ru1 C1 113.6(5) . . ?
C11 Ru1 Ru3 139.0(4) . . ?
C12 Ru1 Ru3 123.4(3) . . ?
C13 Ru1 Ru3 61.6(5) . . ?
C1 Ru1 Ru3 52.49(17) . . ?
C11 Ru1 Pt1 100.8(3) . . ?
C12 Ru1 Pt1 92.3(3) . . ?
C13 Ru1 Pt1 160.7(5) . . ?
C1 Ru1 Pt1 48.38(17) . . ?
Ru3 Ru1 Pt1 99.48(2) . . ?
C11 Ru1 Ru4 92.8(3) . . ?
C12 Ru1 Ru4 169.6(3) . . ?
C13 Ru1 Ru4 93.6(4) . . ?
C1 Ru1 Ru4 45.82(18) . . ?
Ru3 Ru1 Ru4 57.71(2) . . ?
Pt1 Ru1 Ru4 77.53(2) . . ?
C11 Ru1 Ru2 157.5(4) . . ?
C12 Ru1 Ru2 84.3(3) . . ?
C13 Ru1 Ru2 105.6(5) . . ?
C1 Ru1 Ru2 44.63(18) . . ?
Ru3 Ru1 Ru2 58.31(2) . . ?
Pt1 Ru1 Ru2 57.668(16) . . ?
Ru4 Ru1 Ru2 88.60(2) . . ?
C22 Ru2 C21 88.6(4) . . ?
C22 Ru2 C23 98.0(3) . . ?
C21 Ru2 C23 90.8(4) . . ?
C22 Ru2 C1 128.9(3) . . ?
C21 Ru2 C1 140.9(3) . . ?
C23 Ru2 C1 93.9(3) . . ?
C22 Ru2 Pt1 133.1(2) . . ?
C21 Ru2 Pt1 116.1(3) . . ?
C23 Ru2 Pt1 46.45(19) . . ?
C1 Ru2 Pt1 49.27(17) . . ?
C22 Ru2 Ru3 105.3(2) . . ?
C21 Ru2 Ru3 113.3(3) . . ?
C23 Ru2 Ru3 146.4(2) . . ?
C1 Ru2 Ru3 52.63(17) . . ?
Pt1 Ru2 Ru3 100.41(2) . . ?
C22 Ru2 Ru5 84.9(2) . . ?
C21 Ru2 Ru5 168.5(3) . . ?
C23 Ru2 Ru5 99.4(2) . . ?
C1 Ru2 Ru5 44.08(18) . . ?
Pt1 Ru2 Ru5 75.10(2) . . ?
Ru3 Ru2 Ru5 59.81(2) . . ?
C22 Ru2 Ru1 163.2(2) . . ?
C21 Ru2 Ru1 95.1(3) . . ?
C23 Ru2 Ru1 98.34(19) . . ?
C1 Ru2 Ru1 45.76(18) . . ?
Pt1 Ru2 Ru1 59.023(18) . . ?
Ru3 Ru2 Ru1 58.22(2) . . ?
Ru5 Ru2 Ru1 88.53(2) . . ?
C31 Ru3 C33 91.3(5) . . ?
C31 Ru3 C32 101.7(4) . . ?
C33 Ru3 C32 92.8(4) . . ?
C31 Ru3 C1 132.7(3) . . ?
C33 Ru3 C1 105.3(4) . . ?
C32 Ru3 C1 120.8(3) . . ?
C31 Ru3 C13 77.5(5) . . ?
C33 Ru3 C13 165.7(4) . . ?
C32 Ru3 C13 81.0(4) . . ?
C1 Ru3 C13 88.9(3) . . ?
C31 Ru3 Ru4 85.5(3) . . ?
C33 Ru3 Ru4 103.3(3) . . ?
C32 Ru3 Ru4 162.3(3) . . ?
C1 Ru3 Ru4 47.91(17) . . ?
C13 Ru3 Ru4 84.9(3) . . ?
C31 Ru3 Ru1 109.6(4) . . ?
C33 Ru3 Ru1 153.0(4) . . ?
C32 Ru3 Ru1 99.2(3) . . ?
C1 Ru3 Ru1 47.88(16) . . ?
C13 Ru3 Ru1 41.3(2) . . ?
Ru4 Ru3 Ru1 63.07(2) . . ?
C31 Ru3 Ru2 171.7(4) . . ?
C33 Ru3 Ru2 96.7(3) . . ?
C32 Ru3 Ru2 75.8(3) . . ?
C1 Ru3 Ru2 46.78(17) . . ?
C13 Ru3 Ru2 94.2(3) . . ?
Ru4 Ru3 Ru2 94.69(3) . . ?
Ru1 Ru3 Ru2 63.47(2) . . ?
C31 Ru3 Ru5 125.7(3) . . ?
C33 Ru3 Ru5 61.3(4) . . ?
C32 Ru3 Ru5 123.8(3) . . ?
C1 Ru3 Ru5 44.23(16) . . ?
C13 Ru3 Ru5 132.7(3) . . ?
Ru4 Ru3 Ru5 60.51(2) . . ?
Ru1 Ru3 Ru5 92.10(2) . . ?
Ru2 Ru3 Ru5 60.82(2) . . ?
C42 Ru4 C43 95.1(4) . . ?
C42 Ru4 C41 93.5(4) . . ?
C43 Ru4 C41 94.1(4) . . ?
C42 Ru4 C1 127.6(3) . . ?
C43 Ru4 C1 108.3(3) . . ?
C41 Ru4 C1 129.2(3) . . ?
C42 Ru4 Ru3 89.2(3) . . ?
C43 Ru4 Ru3 157.8(3) . . ?
C41 Ru4 Ru3 107.3(3) . . ?
C1 Ru4 Ru3 53.47(17) . . ?
C42 Ru4 Ru5 87.0(3) . . ?
C43 Ru4 Ru5 97.6(3) . . ?
C41 Ru4 Ru5 168.1(3) . . ?
C1 Ru4 Ru5 44.76(18) . . ?
Ru3 Ru4 Ru5 60.82(2) . . ?
C42 Ru4 Ru1 144.7(3) . . ?
C43 Ru4 Ru1 120.1(3) . . ?
C41 Ru4 Ru1 82.6(3) . . ?
C1 Ru4 Ru1 46.56(17) . . ?
Ru3 Ru4 Ru1 59.23(2) . . ?
Ru5 Ru4 Ru1 90.08(2) . . ?
C42 Ru4 Pt1 149.2(3) . . ?
C43 Ru4 Pt1 81.1(3) . . ?
C41 Ru4 Pt1 117.2(3) . . ?
C1 Ru4 Pt1 31.88(17) . . ?
Ru3 Ru4 Pt1 84.10(2) . . ?
Ru5 Ru4 Pt1 63.509(19) . . ?
Ru1 Ru4 Pt1 50.272(17) . . ?
C1 Ru5 C6 114.0(3) . . ?
C1 Ru5 C7 120.3(5) . . ?
C6 Ru5 C7 36.2(6) . . ?
C1 Ru5 C5 128.1(5) . . ?
C6 Ru5 C5 37.0(5) . . ?
C7 Ru5 C5 65.1(5) . . ?
C1 Ru5 C2 142.2(7) . . ?
C6 Ru5 C2 63.3(6) . . ?
C7 Ru5 C2 34.6(6) . . ?
C5 Ru5 C2 74.5(5) . . ?
C1 Ru5 C4 154.2(7) . . ?
C6 Ru5 C4 64.3(6) . . ?
C7 Ru5 C4 74.8(5) . . ?
C5 Ru5 C4 35.1(6) . . ?
C2 Ru5 C4 62.3(6) . . ?
C1 Ru5 C3 169.6(7) . . ?
C6 Ru5 C3 74.2(5) . . ?
C7 Ru5 C3 62.1(6) . . ?
C5 Ru5 C3 62.3(7) . . ?
C2 Ru5 C3 34.3(7) . . ?
C4 Ru5 C3 34.3(7) . . ?
C1 Ru5 C33 94.0(3) . . ?
C6 Ru5 C33 151.5(4) . . ?
C7 Ru5 C33 132.5(7) . . ?
C5 Ru5 C33 120.1(7) . . ?
C2 Ru5 C33 98.3(7) . . ?
C4 Ru5 C33 88.1(7) . . ?
C3 Ru5 C33 78.8(4) . . ?
C1 Ru5 Ru4 47.9(2) . . ?
C6 Ru5 Ru4 106.8(5) . . ?
C7 Ru5 Ru4 139.7(7) . . ?
C5 Ru5 Ru4 92.6(3) . . ?
C2 Ru5 Ru4 167.1(4) . . ?
C4 Ru5 Ru4 106.6(6) . . ?
C3 Ru5 Ru4 137.9(9) . . ?
C33 Ru5 Ru4 87.4(2) . . ?
C1 Ru5 Ru3 52.75(17) . . ?
C6 Ru5 Ru3 164.3(4) . . ?
C7 Ru5 Ru3 153.9(5) . . ?
C5 Ru5 Ru3 140.8(5) . . ?
C2 Ru5 Ru3 132.0(5) . . ?
C4 Ru5 Ru3 123.0(4) . . ?
C3 Ru5 Ru3 120.1(4) . . ?
C33 Ru5 Ru3 41.4(2) . . ?
Ru4 Ru5 Ru3 58.67(2) . . ?
C1 Ru5 Ru2 46.72(19) . . ?
C6 Ru5 Ru2 119.9(5) . . ?
C7 Ru5 Ru2 96.9(3) . . ?
C5 Ru5 Ru2 156.5(6) . . ?
C2 Ru5 Ru2 99.5(5) . . ?
C4 Ru5 Ru2 158.4(7) . . ?
C3 Ru5 Ru2 124.2(9) . . ?
C33 Ru5 Ru2 83.0(2) . . ?
Ru4 Ru5 Ru2 92.66(2) . . ?
Ru3 Ru5 Ru2 59.37(2) . . ?
C1 Ru5 Pt1 34.66(18) . . ?
C6 Ru5 Pt1 82.6(3) . . ?
C7 Ru5 Pt1 86.3(5) . . ?
C5 Ru5 Pt1 109.6(6) . . ?
C2 Ru5 Pt1 115.2(8) . . ?
C4 Ru5 Pt1 144.5(7) . . ?
C3 Ru5 Pt1 148.2(6) . . ?
C33 Ru5 Pt1 125.9(2) . . ?
Ru4 Ru5 Pt1 69.44(2) . . ?
Ru3 Ru5 Pt1 86.26(2) . . ?
Ru2 Ru5 Pt1 51.698(15) . . ?
C58 P1 C54 111.7(7) . . ?
C58 P1 C50 111.2(7) . . ?
C54 P1 C50 103.0(6) . . ?
C58 P1 Pt1 111.8(4) . . ?
C54 P1 Pt1 112.6(4) . . ?
C50 P1 Pt1 106.1(3) . . ?
Ru5 C1 Ru2 89.2(3) . . ?
Ru5 C1 Ru4 87.3(3) . . ?
Ru2 C1 Ru4 159.2(3) . . ?
Ru5 C1 Ru1 162.6(3) . . ?
Ru2 C1 Ru1 89.6(2) . . ?
Ru4 C1 Ru1 87.6(3) . . ?
Ru5 C1 Pt1 113.4(3) . . ?
Ru2 C1 Pt1 83.2(2) . . ?
Ru4 C1 Pt1 116.9(3) . . ?
Ru1 C1 Pt1 83.7(2) . . ?
Ru5 C1 Ru3 83.0(2) . . ?
Ru2 C1 Ru3 80.6(2) . . ?
Ru4 C1 Ru3 78.6(2) . . ?
Ru1 C1 Ru3 79.6(2) . . ?
Pt1 C1 Ru3 156.7(3) . . ?
C7 C2 C3 121.5(15) . . ?
C7 C2 Ru5 71.9(7) . . ?
C3 C2 Ru5 74.0(10) . . ?
C2 C3 C4 121.3(15) . . ?
C2 C3 Ru5 71.7(8) . . ?
C4 C3 Ru5 72.0(9) . . ?
C3 C4 C5 120.3(14) . . ?
C3 C4 Ru5 73.6(9) . . ?
C5 C4 Ru5 71.7(7) . . ?
C4 C5 C6 118.8(13) . . ?
C4 C5 Ru5 73.3(8) . . ?
C6 C5 Ru5 70.8(7) . . ?
C7 C6 C5 118.5(12) . . ?
C7 C6 Ru5 72.3(7) . . ?
C5 C6 Ru5 72.2(7) . . ?
C2 C7 C6 119.6(13) . . ?
C2 C7 Ru5 73.5(8) . . ?
C6 C7 Ru5 71.5(7) . . ?
O11 C11 Ru1 177.0(10) . . ?
O12 C12 Ru1 175.3(9) . . ?
O13 C13 Ru1 155.2(14) . . ?
O13 C13 Ru3 127.6(11) . . ?
Ru1 C13 Ru3 77.1(5) . . ?
O21 C21 Ru2 176.9(9) . . ?
O22 C22 Ru2 178.8(7) . . ?
O23 C23 Ru2 139.5(6) . . ?
O23 C23 Pt1 132.8(6) . . ?
Ru2 C23 Pt1 87.6(3) . . ?
O31 C31 Ru3 177.5(9) . . ?
O32 C32 Ru3 172.2(9) . . ?
O33 C33 Ru3 156.5(11) . . ?
O33 C33 Ru5 126.2(9) . . ?
Ru3 C33 Ru5 77.3(4) . . ?
O41 C41 Ru4 176.5(10) . . ?
O42 C42 Ru4 179.0(9) . . ?
O43 C43 Ru4 174.7(9) . . ?
C53 C50 C52 112.1(11) . . ?
C53 C50 C51 103.7(10) . . ?
C52 C50 C51 115.5(12) . . ?
C53 C50 P1 107.7(7) . . ?
C52 C50 P1 107.4(8) . . ?
C51 C50 P1 110.3(9) . . ?
C56 C54 C57 113.2(11) . . ?
C56 C54 C55 106.1(12) . . ?
C57 C54 C55 105.1(10) . . ?
C56 C54 P1 113.2(8) . . ?
C57 C54 P1 112.7(9) . . ?
C55 C54 P1 105.7(10) . . ?
C61 C58 C59 102.3(12) . . ?
C61 C58 C60 111.1(12) . . ?
C59 C58 C60 111.3(11) . . ?
C61 C58 P1 117.7(10) . . ?
C59 C58 P1 109.4(10) . . ?
C60 C58 P1 105.1(9) . . ?
C71 C70 C75 116.9(15) . . ?
C72 C71 C70 123.9(17) . . ?
C73 C72 C71 118.9(16) . . ?
C72 C73 C74 122.7(16) . . ?
C73 C74 C75 122.7(14) . . ?
C74 C75 C70 114.8(14) . . ?

loop_
_geom_bond_atom_site_label_1
_geom_bond_atom_site_label_2
_geom_bond_distance
_geom_bond_site_symmetry_2
_geom_bond_publ_flag
Pt1 C23 2.021(7) . ?
Pt1 C1 2.126(6) . ?
Pt1 P1 2.333(2) . ?
Pt1 Ru2 2.7865(6) . ?
Pt1 Ru1 2.8275(7) . ?
Pt1 Ru5 3.4314(7) . ?
Pt1 Ru4 3.5897(8) . ?
Ru1 C11 1.851(10) . ?
Ru1 C12 1.894(11) . ?
Ru1 C13 1.895(10) . ?
Ru1 C1 2.111(6) . ?
Ru1 Ru3 2.7993(10) . ?
Ru1 Ru4 2.9047(9) . ?
Ru1 Ru2 2.9464(8) . ?
Ru2 C22 1.864(8) . ?
Ru2 C21 1.888(8) . ?
Ru2 C23 2.004(8) . ?
Ru2 C1 2.070(7) . ?
Ru2 Ru3 2.8021(8) . ?
Ru2 Ru5 2.8433(8) . ?
Ru3 C31 1.899(9) . ?
Ru3 C33 1.908(10) . ?
Ru3 C32 1.920(9) . ?
Ru3 C1 2.257(6) . ?
Ru3 C13 2.526(17) . ?
Ru3 Ru4 2.7542(9) . ?
Ru3 Ru5 2.8150(9) . ?
Ru4 C42 1.887(9) . ?
Ru4 C43 1.903(10) . ?
Ru4 C41 1.927(10) . ?
Ru4 C1 2.085(7) . ?
Ru4 Ru5 2.8064(9) . ?
Ru5 C1 1.978(6) . ?
Ru5 C6 2.180(10) . ?
Ru5 C7 2.191(10) . ?
Ru5 C5 2.198(10) . ?
Ru5 C2 2.209(12) . ?
Ru5 C4 2.217(12) . ?
Ru5 C3 2.237(13) . ?
Ru5 C33 2.532(12) . ?
P1 C58 1.833(12) . ?
P1 C54 1.912(11) . ?
P1 C50 1.951(11) . ?
O11 C11 1.142(11) . ?
O12 C12 1.128(12) . ?
O13 C13 1.170(12) . ?
O21 C21 1.134(10) . ?
O22 C22 1.153(9) . ?
O23 C23 1.157(9) . ?
O31 C31 1.140(10) . ?
O32 C32 1.142(10) . ?
O33 C33 1.149(12) . ?
O41 C41 1.107(11) . ?
O42 C42 1.154(10) . ?
O43 C43 1.135(11) . ?
C2 C7 1.31(2) . ?
C2 C3 1.31(3) . ?
C3 C4 1.32(3) . ?
C4 C5 1.33(2) . ?
C5 C6 1.39(2) . ?
C6 C7 1.36(2) . ?
C50 C53 1.536(15) . ?
C50 C52 1.598(18) . ?
C50 C51 1.601(16) . ?
C54 C56 1.455(17) . ?
C54 C57 1.565(16) . ?
C54 C55 1.64(2) . ?
C58 C61 1.546(15) . ?
C58 C59 1.556(18) . ?
C58 C60 1.69(2) . ?
C70 C71 1.34(3) . ?
C70 C75 1.39(2) . ?
C71 C72 1.33(2) . ?
C72 C73 1.20(2) . ?
C73 C74 1.335(19) . ?
C74 C75 1.349(19) . ?
